data_4027093
loop_
_publ_author_name
'Jae Chul Lee'
'Subhashree Francis'
'Dinah Dutta'
'Vijayalaxmi Gupta'
'Yan Yang'
'Jin-Yi Zhu'
'Joseph S. Tash'
'Ernst Sch\"onbrunn'
'Gunda I. Georg'

_publ_section_title
;
 Synthesis and Evaluation of Eight- and Four-Membered Iminosugar Analogues
 as Inhibitors of Testicular Ceramide-Specific Glucosyltransferase,
 Testicular \b-Glucosidase 2, and Other Glycosidases
;
_journal_name_full 'Journal of Organic Chemistry'
_journal_page_first 3082
_journal_page_last 3098
_journal_paper_doi 10.1021/jo202054g
_journal_volume 77
_journal_year 2012
_chemical_absolute_configuration rm
_chemical_formula_moiety '2(C16 H33 N O5), H2 O'
_chemical_formula_sum 'C32 H68 N2 O11'
_chemical_formula_weight 656.88
_chemical_name_common 08001
_chemical_name_systematic
; 
 ? 
;
_space_group_IT_number 4
_symmetry_cell_setting monoclinic
_symmetry_space_group_name_Hall 'P 2yb'
_symmetry_space_group_name_H-M 'P 1 21 1'
_atom_sites_solution_hydrogens geom
_atom_sites_solution_primary direct
_atom_sites_solution_secondary difmap
_audit_creation_method SHELXL-97
_cell_angle_alpha 90.00
_cell_angle_beta 91.751(2)
_cell_angle_gamma 90.00
_cell_formula_units_Z 2
_cell_length_a 10.3632(13)
_cell_length_b 8.1773(10)
_cell_length_c 21.547(3)
_cell_measurement_reflns_used 2524
_cell_measurement_temperature 173(2)
_cell_measurement_theta_max 23.82
_cell_measurement_theta_min 2.66
_cell_volume 1825.1(4)
_computing_cell_refinement 'SAINT, Bruker'
_computing_data_collection 'SMART, Bruker'
_computing_data_reduction 'SAINT, Bruker'
_computing_molecular_graphics 'SHELXTL, Bruker'
_computing_publication_material 'Bruker SHELXTL'
_computing_structure_refinement 'SHELXL-97 (Sheldrick, 1997)'
_computing_structure_solution 'SHELXS-97 (Sheldrick, 1990)'
_diffrn_ambient_temperature 173(2)
_diffrn_measured_fraction_theta_full 0.996
_diffrn_measured_fraction_theta_max 0.996
_diffrn_measurement_device_type 'Bruker SMART Platform CCD'
_diffrn_measurement_method 'area detector, omega scans per phi'
_diffrn_radiation_monochromator graphite
_diffrn_radiation_source 'normal-focus sealed tube'
_diffrn_radiation_type MoK\a
_diffrn_radiation_wavelength 0.71073
_diffrn_reflns_av_R_equivalents 0.0746
_diffrn_reflns_av_sigmaI/netI 0.0728
_diffrn_reflns_limit_h_max 12
_diffrn_reflns_limit_h_min -12
_diffrn_reflns_limit_k_max 9
_diffrn_reflns_limit_k_min -9
_diffrn_reflns_limit_l_max 23
_diffrn_reflns_limit_l_min -25
_diffrn_reflns_number 13985
_diffrn_reflns_theta_full 25.08
_diffrn_reflns_theta_max 25.08
_diffrn_reflns_theta_min 0.95
_exptl_absorpt_coefficient_mu 0.088
_exptl_absorpt_correction_T_max 0.9982
_exptl_absorpt_correction_T_min 0.9697
_exptl_absorpt_correction_type multi-scan
_exptl_absorpt_process_details 'SADABS, R. Blessing, 1995'
_exptl_crystal_colour colorless
_exptl_crystal_density_diffrn 1.195
_exptl_crystal_description plate
_exptl_crystal_F_000 724
_exptl_crystal_size_max 0.35
_exptl_crystal_size_mid 0.30
_exptl_crystal_size_min 0.02
_refine_diff_density_max 0.314
_refine_diff_density_min -0.460
_refine_diff_density_rms 0.103
_refine_ls_abs_structure_details 'Flack H D (1983), 2945 Friedel Pairs, Acta Cryst. A39, 876-881'
_refine_ls_abs_structure_Flack 0(10)
_refine_ls_extinction_method none
_refine_ls_goodness_of_fit_ref 1.016
_refine_ls_hydrogen_treatment constr
_refine_ls_matrix_type full
_refine_ls_number_parameters 408
_refine_ls_number_reflns 3487
_refine_ls_number_restraints 1
_refine_ls_restrained_S_all 1.016
_refine_ls_R_factor_all 0.1022
_refine_ls_R_factor_gt 0.0527
_refine_ls_shift/su_max 0.000
_refine_ls_shift/su_mean 0.000
_refine_ls_structure_factor_coef Fsqd
_refine_ls_weighting_details 'calc w=1/[\s^2^(Fo^2^)+(0.0917P)^2^+1.2808P] where P=(Fo^2^+2Fc^2^)/3'
_refine_ls_weighting_scheme calc
_refine_ls_wR_factor_gt 0.1310
_refine_ls_wR_factor_ref 0.1700
_reflns_number_gt 2408
_reflns_number_total 3487
_reflns_threshold_expression >2sigma(I)
_cod_data_source_file jo202054g_si_002.cif
_cod_data_source_block 08001
_cod_database_code 4027093

loop_
_symmetry_equiv_pos_as_xyz
'x, y, z'
'-x, y+1/2, -z'

loop_
_atom_site_label
_atom_site_type_symbol
_atom_site_fract_x
_atom_site_fract_y
_atom_site_fract_z
_atom_site_U_iso_or_equiv
_atom_site_adp_type
_atom_site_occupancy
_atom_site_symmetry_multiplicity
_atom_site_calc_flag
_atom_site_refinement_flags
O1 O 0.1311(4) 0.0707(5) 0.71391(17) 0.0291(10) Uani 1 1 d .
H1C H 0.1209 -0.0234 0.6989 0.044 Uiso 1 1 calc R
O2 O 0.2682(4) -0.0818(5) 0.61975(18) 0.0271(10) Uani 1 1 d .
H2B H 0.1947 -0.1036 0.6329 0.041 Uiso 1 1 calc R
O3 O 0.5308(3) 0.1909(5) 0.65539(17) 0.0248(9) Uani 1 1 d .
H3B H 0.5470 0.2847 0.6418 0.037 Uiso 1 1 calc R
O4 O 0.4608(4) 0.1994(5) 0.50866(17) 0.0263(10) Uani 1 1 d .
H4B H 0.5374 0.2282 0.5164 0.039 Uiso 1 1 calc R
O5 O 0.5152(3) 0.4703(5) 0.57846(18) 0.0237(9) Uani 1 1 d .
H5B H 0.5578 0.4068 0.6019 0.036 Uiso 1 1 calc R
N1 N 0.3562(4) 0.4120(6) 0.6867(2) 0.0208(10) Uani 1 1 d .
C1 C 0.2623(6) 0.3056(7) 0.7163(3) 0.0250(13) Uani 1 1 d .
H1A H 0.1861 0.3718 0.7270 0.030 Uiso 1 1 calc R
H1B H 0.3014 0.2628 0.7556 0.030 Uiso 1 1 calc R
C2 C 0.2174(5) 0.1622(7) 0.6764(3) 0.0201(12) Uani 1 1 d .
H2A H 0.1691 0.2043 0.6388 0.024 Uiso 1 1 calc R
C3 C 0.3249(5) 0.0474(7) 0.6560(3) 0.0226(13) Uani 1 1 d .
H3A H 0.3658 -0.0022 0.6942 0.027 Uiso 1 1 calc R
C4 C 0.4322(5) 0.1164(7) 0.6169(3) 0.0223(13) Uani 1 1 d .
H4A H 0.4737 0.0199 0.5972 0.027 Uiso 1 1 calc R
C5 C 0.3844(6) 0.2274(7) 0.5627(3) 0.0212(13) Uani 1 1 d .
H5A H 0.2937 0.1943 0.5516 0.025 Uiso 1 1 calc R
C6 C 0.3847(5) 0.4148(7) 0.5728(3) 0.0218(13) Uani 1 1 d .
H6A H 0.3460 0.4654 0.5343 0.026 Uiso 1 1 calc R
C7 C 0.3102(5) 0.4796(8) 0.6270(3) 0.0266(14) Uani 1 1 d .
H7A H 0.3181 0.6002 0.6283 0.032 Uiso 1 1 calc R
H7B H 0.2177 0.4525 0.6205 0.032 Uiso 1 1 calc R
C8 C 0.4153(6) 0.5330(8) 0.7303(3) 0.0297(14) Uani 1 1 d .
H8A H 0.4776 0.5987 0.7069 0.036 Uiso 1 1 calc R
H8B H 0.4655 0.4718 0.7625 0.036 Uiso 1 1 calc R
C9 C 0.3272(6) 0.6510(7) 0.7633(3) 0.0313(15) Uani 1 1 d .
H9A H 0.2603 0.5886 0.7850 0.038 Uiso 1 1 calc R
H9B H 0.2832 0.7229 0.7323 0.038 Uiso 1 1 calc R
C10 C 0.4040(6) 0.7555(9) 0.8102(3) 0.0376(16) Uani 1 1 d .
H10A H 0.4807 0.8006 0.7900 0.045 Uiso 1 1 calc R
H10B H 0.3498 0.8487 0.8229 0.045 Uiso 1 1 calc R
C11 C 0.4481(7) 0.6607(8) 0.8680(3) 0.0405(17) Uani 1 1 d .
H11A H 0.3707 0.6232 0.8898 0.049 Uiso 1 1 calc R
H11B H 0.4955 0.5622 0.8547 0.049 Uiso 1 1 calc R
C12 C 0.5336(7) 0.7555(10) 0.9136(3) 0.0411(17) Uani 1 1 d .
H12A H 0.4873 0.8555 0.9262 0.049 Uiso 1 1 calc R
H12B H 0.6124 0.7902 0.8924 0.049 Uiso 1 1 calc R
C13 C 0.5735(7) 0.6591(10) 0.9719(3) 0.0493(19) Uani 1 1 d .
H13A H 0.4948 0.6297 0.9944 0.059 Uiso 1 1 calc R
H13B H 0.6153 0.5561 0.9592 0.059 Uiso 1 1 calc R
C14 C 0.6641(7) 0.7494(11) 1.0157(3) 0.051(2) Uani 1 1 d .
H14A H 0.6229 0.8532 1.0281 0.061 Uiso 1 1 calc R
H14B H 0.7434 0.7773 0.9935 0.061 Uiso 1 1 calc R
C15 C 0.7016(8) 0.6530(11) 1.0740(4) 0.058(2) Uani 1 1 d .
H15A H 0.6227 0.6305 1.0974 0.069 Uiso 1 1 calc R
H15B H 0.7381 0.5465 1.0616 0.069 Uiso 1 1 calc R
C16 C 0.7977(8) 0.7383(14) 1.1162(3) 0.065(3) Uani 1 1 d .
H16A H 0.8256 0.6640 1.1497 0.098 Uiso 1 1 calc R
H16B H 0.7576 0.8354 1.1340 0.098 Uiso 1 1 calc R
H16C H 0.8726 0.7711 1.0925 0.098 Uiso 1 1 calc R
O6 O 0.7638(4) 0.3831(5) 0.6277(2) 0.0275(10) Uani 1 1 d .
H6B H 0.6884 0.3658 0.6139 0.041 Uiso 1 1 calc R
O7 O 0.8657(4) 0.5383(5) 0.52641(18) 0.0270(10) Uani 1 1 d .
H7C H 0.8242 0.4501 0.5274 0.041 Uiso 1 1 calc R
O8 O 1.0348(3) 0.7959(5) 0.63902(17) 0.0232(9) Uani 1 1 d .
H8C H 0.9982 0.7617 0.6708 0.035 Uiso 1 1 calc R
O9 O 0.8998(4) 1.0016(5) 0.52517(18) 0.0293(10) Uani 1 1 d .
H9C H 0.9777 0.9797 0.5193 0.044 Uiso 1 1 calc R
O10 O 0.8888(4) 1.0945(5) 0.65290(19) 0.0295(10) Uani 1 1 d .
H10C H 0.9350 1.1355 0.6256 0.044 Uiso 1 1 calc R
N2 N 0.8263(4) 0.7804(6) 0.7073(2) 0.0239(11) Uani 1 1 d .
C17 C 0.8018(5) 0.6049(7) 0.6959(3) 0.0235(13) Uani 1 1 d .
H17A H 0.7215 0.5739 0.7167 0.028 Uiso 1 1 calc R
H17B H 0.8733 0.5413 0.7156 0.028 Uiso 1 1 calc R
C18 C 0.7888(5) 0.5563(7) 0.6280(3) 0.0221(13) Uani 1 1 d .
H18A H 0.7122 0.6137 0.6090 0.027 Uiso 1 1 calc R
C19 C 0.9029(5) 0.5854(7) 0.5881(3) 0.0220(13) Uani 1 1 d .
H19A H 0.9747 0.5123 0.6030 0.026 Uiso 1 1 calc R
C20 C 0.9552(5) 0.7630(7) 0.5854(2) 0.0192(12) Uani 1 1 d .
H20A H 1.0142 0.7655 0.5496 0.023 Uiso 1 1 calc R
C21 C 0.8501(5) 0.8903(7) 0.5705(3) 0.0226(13) Uani 1 1 d .
H21A H 0.7764 0.8306 0.5498 0.027 Uiso 1 1 calc R
C22 C 0.7942(5) 0.9882(7) 0.6240(3) 0.0215(13) Uani 1 1 d .
H22A H 0.7250 1.0599 0.6055 0.026 Uiso 1 1 calc R
C23 C 0.7326(5) 0.8878(7) 0.6744(3) 0.0232(13) Uani 1 1 d .
H23A H 0.6934 0.9625 0.7046 0.028 Uiso 1 1 calc R
H23B H 0.6627 0.8201 0.6554 0.028 Uiso 1 1 calc R
C24 C 0.8344(6) 0.8176(8) 0.7742(3) 0.0321(15) Uani 1 1 d .
H24A H 0.7549 0.7776 0.7935 0.038 Uiso 1 1 calc R
H24B H 0.8372 0.9378 0.7795 0.038 Uiso 1 1 calc R
C25 C 0.9493(6) 0.7443(9) 0.8084(3) 0.0360(16) Uani 1 1 d .
H25A H 1.0294 0.7778 0.7880 0.043 Uiso 1 1 calc R
H25B H 0.9436 0.6235 0.8068 0.043 Uiso 1 1 calc R
C26 C 0.9543(7) 0.8005(10) 0.8759(3) 0.0431(18) Uani 1 1 d .
H26A H 0.9576 0.9215 0.8768 0.052 Uiso 1 1 calc R
H26B H 0.8737 0.7662 0.8956 0.052 Uiso 1 1 calc R
C27 C 1.0682(7) 0.7341(10) 0.9137(3) 0.0456(18) Uani 1 1 d .
H27A H 1.0660 0.6132 0.9119 0.055 Uiso 1 1 calc R
H27B H 1.1488 0.7705 0.8944 0.055 Uiso 1 1 calc R
C28 C 1.0719(6) 0.7865(12) 0.9809(3) 0.050(2) Uani 1 1 d .
H28A H 1.0735 0.9074 0.9824 0.060 Uiso 1 1 calc R
H28B H 0.9910 0.7501 0.9999 0.060 Uiso 1 1 calc R
C29 C 1.1839(7) 0.7229(10) 1.0196(3) 0.0444(19) Uani 1 1 d .
H29A H 1.2648 0.7564 0.9999 0.053 Uiso 1 1 calc R
H29B H 1.1808 0.6019 1.0191 0.053 Uiso 1 1 calc R
C30 C 1.1895(6) 0.7800(11) 1.0869(3) 0.0454(18) Uani 1 1 d .
H30A H 1.1957 0.9008 1.0874 0.054 Uiso 1 1 calc R
H30B H 1.1075 0.7497 1.1063 0.054 Uiso 1 1 calc R
C31 C 1.3007(7) 0.7106(10) 1.1260(3) 0.0490(19) Uani 1 1 d .
H31A H 1.2952 0.5897 1.1257 0.059 Uiso 1 1 calc R
H31B H 1.3831 0.7421 1.1073 0.059 Uiso 1 1 calc R
C32 C 1.3006(8) 0.7702(12) 1.1926(3) 0.061(2) Uani 1 1 d .
H32A H 1.3740 0.7222 1.2158 0.091 Uiso 1 1 calc R
H32B H 1.2200 0.7373 1.2116 0.091 Uiso 1 1 calc R
H32C H 1.3079 0.8897 1.1933 0.091 Uiso 1 1 calc R
O11 O 0.7251(3) 0.2615(5) 0.49464(17) 0.0263(9) Uani 1 1 d .
H11C H 0.7564 0.2984 0.4500 0.039 Uiso 1 1 d R
H11D H 0.7769 0.1840 0.5037 0.039 Uiso 1 1 d R

loop_
_atom_site_aniso_label
_atom_site_aniso_U_11
_atom_site_aniso_U_22
_atom_site_aniso_U_33
_atom_site_aniso_U_23
_atom_site_aniso_U_13
_atom_site_aniso_U_12
O1 0.035(2) 0.022(2) 0.031(2) -0.0031(19) 0.0076(18) -0.0080(19)
O2 0.026(2) 0.022(2) 0.034(2) -0.0033(19) 0.0045(18) -0.0034(18)
O3 0.020(2) 0.022(2) 0.033(2) 0.0047(18) -0.0056(17) -0.0040(17)
O4 0.026(2) 0.028(2) 0.026(2) -0.0063(18) 0.0082(18) -0.0054(18)
O5 0.021(2) 0.020(2) 0.030(2) 0.0031(18) -0.0048(17) -0.0009(16)
N1 0.027(3) 0.015(2) 0.021(2) -0.006(2) 0.004(2) -0.005(2)
C1 0.030(3) 0.020(3) 0.025(3) -0.008(3) 0.005(3) -0.006(3)
C2 0.015(3) 0.022(3) 0.024(3) -0.006(2) 0.004(2) -0.005(2)
C3 0.028(3) 0.018(3) 0.021(3) -0.004(2) -0.003(2) -0.004(2)
C4 0.018(3) 0.021(3) 0.028(3) -0.001(3) 0.004(2) -0.003(2)
C5 0.026(3) 0.019(3) 0.019(3) 0.000(2) 0.007(2) 0.000(2)
C6 0.015(3) 0.023(3) 0.028(3) 0.004(3) -0.002(2) 0.000(2)
C7 0.027(3) 0.019(3) 0.034(4) -0.006(3) 0.002(3) 0.000(3)
C8 0.029(3) 0.027(3) 0.033(3) -0.012(3) -0.002(3) -0.004(3)
C9 0.031(3) 0.023(3) 0.039(4) -0.006(3) -0.001(3) 0.003(3)
C10 0.046(4) 0.027(3) 0.040(4) -0.009(3) -0.003(3) -0.003(3)
C11 0.051(4) 0.028(4) 0.043(4) -0.006(3) -0.005(3) -0.002(3)
C12 0.046(4) 0.045(4) 0.032(4) -0.010(4) 0.002(3) -0.004(4)
C13 0.056(5) 0.042(4) 0.049(4) -0.010(4) -0.014(4) 0.007(4)
C14 0.051(4) 0.062(5) 0.039(4) -0.003(4) -0.003(3) -0.006(4)
C15 0.061(5) 0.062(6) 0.049(5) -0.007(4) -0.016(4) 0.010(4)
C16 0.057(5) 0.103(8) 0.035(4) -0.003(5) 0.002(4) -0.008(5)
O6 0.019(2) 0.0140(19) 0.049(3) 0.0023(19) -0.0033(19) -0.0039(17)
O7 0.026(2) 0.022(2) 0.033(2) -0.0080(19) -0.0004(18) -0.0057(18)
O8 0.021(2) 0.022(2) 0.027(2) -0.0013(18) -0.0032(16) -0.0041(16)
O9 0.024(2) 0.027(2) 0.037(3) 0.011(2) 0.0084(19) 0.0005(18)
O10 0.027(2) 0.018(2) 0.043(3) -0.003(2) -0.0064(19) -0.0035(18)
N2 0.029(3) 0.021(3) 0.022(3) -0.003(2) 0.000(2) 0.002(2)
C17 0.021(3) 0.020(3) 0.030(3) 0.006(3) 0.002(2) 0.001(2)
C18 0.022(3) 0.012(3) 0.032(3) 0.001(3) 0.000(3) -0.003(2)
C19 0.020(3) 0.019(3) 0.028(3) -0.004(3) 0.000(2) -0.005(2)
C20 0.021(3) 0.011(3) 0.025(3) -0.001(3) 0.000(2) -0.001(2)
C21 0.024(3) 0.017(3) 0.026(3) 0.003(3) 0.003(2) -0.002(3)
C22 0.020(3) 0.015(3) 0.029(3) 0.002(3) -0.003(3) 0.000(2)
C23 0.024(3) 0.024(3) 0.021(3) -0.001(3) 0.000(2) 0.006(3)
C24 0.035(3) 0.038(4) 0.023(3) -0.001(3) 0.004(3) 0.007(3)
C25 0.040(4) 0.039(4) 0.029(3) -0.005(3) -0.003(3) 0.008(3)
C26 0.047(4) 0.057(5) 0.025(3) -0.006(4) -0.003(3) 0.003(4)
C27 0.049(4) 0.050(5) 0.037(4) 0.001(3) -0.007(3) 0.008(4)
C28 0.039(4) 0.076(6) 0.035(4) -0.005(4) -0.005(3) 0.005(4)
C29 0.045(4) 0.055(5) 0.033(4) -0.002(3) -0.010(3) 0.003(4)
C30 0.048(4) 0.056(5) 0.032(4) -0.001(4) -0.003(3) 0.003(4)
C31 0.060(5) 0.050(5) 0.035(4) -0.002(4) -0.012(4) -0.006(4)
C32 0.087(6) 0.057(5) 0.037(4) -0.005(4) -0.021(4) -0.012(5)
O11 0.029(2) 0.0192(19) 0.030(2) -0.0004(19) 0.0024(17) -0.0004(19)

loop_
_atom_type_symbol
_atom_type_description
_atom_type_scat_dispersion_real
_atom_type_scat_dispersion_imag
_atom_type_scat_source
C C 0.0033 0.0000 'International Tables Vol C Tables 4.2.6.8 and 6.1.1.4'
H H 0.0000 0.0000 'International Tables Vol C Tables 4.2.6.8 and 6.1.1.4'
N N 0.0061 0.0000 'International Tables Vol C Tables 4.2.6.8 and 6.1.1.4'
O O 0.0106 0.0000 'International Tables Vol C Tables 4.2.6.8 and 6.1.1.4'

loop_
_geom_angle_atom_site_label_1
_geom_angle_atom_site_label_2
_geom_angle_atom_site_label_3
_geom_angle
C2 O1 H1C 109.5
C3 O2 H2B 109.5
C4 O3 H3B 109.5
C5 O4 H4B 109.5
C6 O5 H5B 109.5
C1 N1 C7 113.8(4)
C1 N1 C8 112.8(4)
C7 N1 C8 114.9(5)
N1 C1 C2 114.0(4)
N1 C1 H1A 108.7
C2 C1 H1A 108.7
N1 C1 H1B 108.7
C2 C1 H1B 108.7
H1A C1 H1B 107.6
O1 C2 C1 105.6(4)
O1 C2 C3 108.3(5)
C1 C2 C3 115.0(4)
O1 C2 H2A 109.3
C1 C2 H2A 109.3
C3 C2 H2A 109.3
O2 C3 C4 105.4(4)
O2 C3 C2 108.6(4)
C4 C3 C2 118.8(5)
O2 C3 H3A 107.9
C4 C3 H3A 107.9
C2 C3 H3A 107.9
O3 C4 C3 110.9(4)
O3 C4 C5 113.2(4)
C3 C4 C5 114.3(4)
O3 C4 H4A 105.9
C3 C4 H4A 105.9
C5 C4 H4A 105.9
O4 C5 C6 105.8(4)
O4 C5 C4 110.1(4)
C6 C5 C4 118.4(5)
O4 C5 H5A 107.4
C6 C5 H5A 107.4
C4 C5 H5A 107.4
O5 C6 C7 109.0(5)
O5 C6 C5 108.9(5)
C7 C6 C5 117.1(5)
O5 C6 H6A 107.1
C7 C6 H6A 107.1
C5 C6 H6A 107.1
N1 C7 C6 112.7(5)
N1 C7 H7A 109.1
C6 C7 H7A 109.1
N1 C7 H7B 109.1
C6 C7 H7B 109.1
H7A C7 H7B 107.8
N1 C8 C9 118.5(5)
N1 C8 H8A 107.7
C9 C8 H8A 107.7
N1 C8 H8B 107.7
C9 C8 H8B 107.7
H8A C8 H8B 107.1
C8 C9 C10 110.9(5)
C8 C9 H9A 109.5
C10 C9 H9A 109.5
C8 C9 H9B 109.5
C10 C9 H9B 109.5
H9A C9 H9B 108.0
C11 C10 C9 113.1(6)
C11 C10 H10A 109.0
C9 C10 H10A 109.0
C11 C10 H10B 109.0
C9 C10 H10B 109.0
H10A C10 H10B 107.8
C12 C11 C10 115.1(6)
C12 C11 H11A 108.5
C10 C11 H11A 108.5
C12 C11 H11B 108.5
C10 C11 H11B 108.5
H11A C11 H11B 107.5
C11 C12 C13 114.0(6)
C11 C12 H12A 108.7
C13 C12 H12A 108.7
C11 C12 H12B 108.7
C13 C12 H12B 108.7
H12A C12 H12B 107.6
C14 C13 C12 114.2(7)
C14 C13 H13A 108.7
C12 C13 H13A 108.7
C14 C13 H13B 108.7
C12 C13 H13B 108.7
H13A C13 H13B 107.6
C13 C14 C15 113.7(7)
C13 C14 H14A 108.8
C15 C14 H14A 108.8
C13 C14 H14B 108.8
C15 C14 H14B 108.8
H14A C14 H14B 107.7
C16 C15 C14 114.0(8)
C16 C15 H15A 108.7
C14 C15 H15A 108.7
C16 C15 H15B 108.7
C14 C15 H15B 108.7
H15A C15 H15B 107.6
C15 C16 H16A 109.5
C15 C16 H16B 109.5
H16A C16 H16B 109.5
C15 C16 H16C 109.5
H16A C16 H16C 109.5
H16B C16 H16C 109.5
C18 O6 H6B 109.5
C19 O7 H7C 109.5
C20 O8 H8C 109.5
C21 O9 H9C 109.5
C22 O10 H10C 109.5
C24 N2 C23 111.4(4)
C24 N2 C17 111.6(5)
C23 N2 C17 113.0(5)
N2 C17 C18 115.1(5)
N2 C17 H17A 108.5
C18 C17 H17A 108.5
N2 C17 H17B 108.5
C18 C17 H17B 108.5
H17A C17 H17B 107.5
O6 C18 C19 107.3(5)
O6 C18 C17 105.9(5)
C19 C18 C17 117.5(5)
O6 C18 H18A 108.6
C19 C18 H18A 108.6
C17 C18 H18A 108.6
O7 C19 C18 107.2(4)
O7 C19 C20 107.6(4)
C18 C19 C20 116.9(5)
O7 C19 H19A 108.3
C18 C19 H19A 108.3
C20 C19 H19A 108.3
O8 C20 C21 115.6(4)
O8 C20 C19 109.9(4)
C21 C20 C19 113.3(4)
O8 C20 H20A 105.7
C21 C20 H20A 105.7
C19 C20 H20A 105.7
O9 C21 C22 109.4(4)
O9 C21 C20 107.7(4)
C22 C21 C20 118.6(5)
O9 C21 H21A 106.9
C22 C21 H21A 106.9
C20 C21 H21A 106.9
O10 C22 C23 108.3(5)
O10 C22 C21 111.9(4)
C23 C22 C21 115.7(5)
O10 C22 H22A 106.8
C23 C22 H22A 106.8
C21 C22 H22A 106.8
N2 C23 C22 112.4(5)
N2 C23 H23A 109.1
C22 C23 H23A 109.1
N2 C23 H23B 109.1
C22 C23 H23B 109.1
H23A C23 H23B 107.9
N2 C24 C25 114.7(5)
N2 C24 H24A 108.6
C25 C24 H24A 108.6
N2 C24 H24B 108.6
C25 C24 H24B 108.6
H24A C24 H24B 107.6
C24 C25 C26 110.5(5)
C24 C25 H25A 109.6
C26 C25 H25A 109.6
C24 C25 H25B 109.6
C26 C25 H25B 109.6
H25A C25 H25B 108.1
C27 C26 C25 114.1(6)
C27 C26 H26A 108.7
C25 C26 H26A 108.7
C27 C26 H26B 108.7
C25 C26 H26B 108.7
H26A C26 H26B 107.6
C28 C27 C26 114.3(6)
C28 C27 H27A 108.7
C26 C27 H27A 108.7
C28 C27 H27B 108.7
C26 C27 H27B 108.7
H27A C27 H27B 107.6
C29 C28 C27 115.5(6)
C29 C28 H28A 108.4
C27 C28 H28A 108.4
C29 C28 H28B 108.4
C27 C28 H28B 108.4
H28A C28 H28B 107.5
C28 C29 C30 115.4(6)
C28 C29 H29A 108.4
C30 C29 H29A 108.4
C28 C29 H29B 108.4
C30 C29 H29B 108.4
H29A C29 H29B 107.5
C31 C30 C29 114.9(6)
C31 C30 H30A 108.6
C29 C30 H30A 108.6
C31 C30 H30B 108.6
C29 C30 H30B 108.6
H30A C30 H30B 107.5
C32 C31 C30 112.6(7)
C32 C31 H31A 109.1
C30 C31 H31A 109.1
C32 C31 H31B 109.1
C30 C31 H31B 109.1
H31A C31 H31B 107.8
C31 C32 H32A 109.5
C31 C32 H32B 109.5
H32A C32 H32B 109.5
C31 C32 H32C 109.5
H32A C32 H32C 109.5
H32B C32 H32C 109.5
H11C O11 H11D 102.2

loop_
_geom_bond_atom_site_label_1
_geom_bond_atom_site_label_2
_geom_bond_distance
O1 C2 1.435(7)
O1 H1C 0.8400
O2 C3 1.430(7)
O2 H2B 0.8400
O3 C4 1.432(6)
O3 H3B 0.8400
O4 C5 1.445(6)
O4 H4B 0.8400
O5 C6 1.429(7)
O5 H5B 0.8400
N1 C1 1.466(7)
N1 C7 1.467(7)
N1 C8 1.483(7)
C1 C2 1.520(8)
C1 H1A 0.9900
C1 H1B 0.9900
C2 C3 1.531(8)
C2 H2A 1.0000
C3 C4 1.525(8)
C3 H3A 1.0000
C4 C5 1.548(8)
C4 H4A 1.0000
C5 C6 1.547(8)
C5 H5A 1.0000
C6 C7 1.515(8)
C6 H6A 1.0000
C7 H7A 0.9900
C7 H7B 0.9900
C8 C9 1.520(8)
C8 H8A 0.9900
C8 H8B 0.9900
C9 C10 1.529(8)
C9 H9A 0.9900
C9 H9B 0.9900
C10 C11 1.525(9)
C10 H10A 0.9900
C10 H10B 0.9900
C11 C12 1.516(9)
C11 H11A 0.9900
C11 H11B 0.9900
C12 C13 1.530(10)
C12 H12A 0.9900
C12 H12B 0.9900
C13 C14 1.504(10)
C13 H13A 0.9900
C13 H13B 0.9900
C14 C15 1.524(10)
C14 H14A 0.9900
C14 H14B 0.9900
C15 C16 1.499(11)
C15 H15A 0.9900
C15 H15B 0.9900
C16 H16A 0.9800
C16 H16B 0.9800
C16 H16C 0.9800
O6 C18 1.439(7)
O6 H6B 0.8400
O7 C19 1.426(7)
O7 H7C 0.8400
O8 C20 1.424(6)
O8 H8C 0.8400
O9 C21 1.441(7)
O9 H9C 0.8400
O10 C22 1.438(7)
O10 H10C 0.8400
N2 C24 1.473(7)
N2 C23 1.475(7)
N2 C17 1.476(8)
C17 C18 1.518(8)
C17 H17A 0.9900
C17 H17B 0.9900
C18 C19 1.502(8)
C18 H18A 1.0000
C19 C20 1.552(8)
C19 H19A 1.0000
C20 C21 1.535(8)
C20 H20A 1.0000
C21 C22 1.532(8)
C21 H21A 1.0000
C22 C23 1.516(8)
C22 H22A 1.0000
C23 H23A 0.9900
C23 H23B 0.9900
C24 C25 1.505(8)
C24 H24A 0.9900
C24 H24B 0.9900
C25 C26 1.524(8)
C25 H25A 0.9900
C25 H25B 0.9900
C26 C27 1.515(9)
C26 H26A 0.9900
C26 H26B 0.9900
C27 C28 1.509(9)
C27 H27A 0.9900
C27 H27B 0.9900
C28 C29 1.502(9)
C28 H28A 0.9900
C28 H28B 0.9900
C29 C30 1.523(9)
C29 H29A 0.9900
C29 H29B 0.9900
C30 C31 1.517(9)
C30 H30A 0.9900
C30 H30B 0.9900
C31 C32 1.514(10)
C31 H31A 0.9900
C31 H31B 0.9900
C32 H32A 0.9800
C32 H32B 0.9800
C32 H32C 0.9800
O11 H11C 1.0679
O11 H11D 0.8495

loop_
_geom_hbond_atom_site_label_D
_geom_hbond_atom_site_label_H
_geom_hbond_atom_site_label_A
_geom_hbond_distance_DH
_geom_hbond_distance_HA
_geom_hbond_distance_DA
_geom_hbond_angle_DHA
_geom_hbond_site_symmetry_A
O1 H1C O8 0.84 2.14 2.924(5) 155.5 1_445
O1 H1C O2 0.84 2.37 2.805(5) 112.7 .
O2 H2B O8 0.84 1.86 2.662(5) 159.6 1_445
O2 H2B O1 0.84 2.36 2.805(5) 113.5 .
O3 H3B O5 0.84 2.06 2.825(5) 150.9 .
O3 H3B O6 0.84 2.41 2.958(5) 123.0 .
O4 H4B O11 0.84 2.03 2.811(5) 153.8 .
O5 H5B O3 0.84 2.13 2.825(5) 139.6 .
O5 H5B O6 0.84 2.20 2.847(5) 134.0 .
O6 H6B O5 0.84 2.11 2.847(5) 146.3 .
O6 H6B O3 0.84 2.37 2.958(5) 127.8 .
O7 H7C O11 0.84 1.97 2.767(5) 157.6 .
O7 H7C O6 0.84 2.33 2.762(6) 112.1 .
O8 H8C N2 0.84 1.98 2.654(6) 137.2 .
O9 H9C O7 0.84 1.98 2.719(5) 145.9 2_756
O10 H10C O9 0.84 2.44 2.861(6) 111.7 .
O11 H11C O2 1.07 1.81 2.781(5) 149.8 2_656
O11 H11D O9 0.85 2.01 2.856(6) 179.8 1_545

loop_
_geom_torsion_atom_site_label_1
_geom_torsion_atom_site_label_2
_geom_torsion_atom_site_label_3
_geom_torsion_atom_site_label_4
_geom_torsion
C7 N1 C1 C2 56.9(6)
C8 N1 C1 C2 -169.9(5)
N1 C1 C2 O1 177.9(5)
N1 C1 C2 C3 58.6(7)
O1 C2 C3 O2 61.4(5)
C1 C2 C3 O2 179.2(5)
O1 C2 C3 C4 -178.2(4)
C1 C2 C3 C4 -60.5(7)
O2 C3 C4 O3 -154.1(4)
C2 C3 C4 O3 84.0(6)
O2 C3 C4 C5 76.5(6)
C2 C3 C4 C5 -45.5(7)
O3 C4 C5 O4 90.0(5)
C3 C4 C5 O4 -141.7(5)
O3 C4 C5 C6 -31.8(7)
C3 C4 C5 C6 96.5(6)
O4 C5 C6 O5 -56.0(6)
C4 C5 C6 O5 67.9(6)
O4 C5 C6 C7 179.7(4)
C4 C5 C6 C7 -56.3(7)
C1 N1 C7 C6 -113.2(5)
C8 N1 C7 C6 114.6(5)
O5 C6 C7 N1 -65.5(6)
C5 C6 C7 N1 58.7(7)
C1 N1 C8 C9 -58.1(7)
C7 N1 C8 C9 74.5(7)
N1 C8 C9 C10 175.0(5)
C8 C9 C10 C11 -73.0(7)
C9 C10 C11 C12 175.3(6)
C10 C11 C12 C13 178.4(6)
C11 C12 C13 C14 176.9(6)
C12 C13 C14 C15 179.2(6)
C13 C14 C15 C16 176.8(7)
C24 N2 C17 C18 178.6(4)
C23 N2 C17 C18 52.1(6)
N2 C17 C18 O6 -179.2(4)
N2 C17 C18 C19 61.0(7)
O6 C18 C19 O7 63.8(6)
C17 C18 C19 O7 -177.1(5)
O6 C18 C19 C20 -175.3(5)
C17 C18 C19 C20 -56.3(7)
O7 C19 C20 O8 -159.1(4)
C18 C19 C20 O8 80.2(6)
O7 C19 C20 C21 69.8(5)
C18 C19 C20 C21 -50.8(7)
O8 C20 C21 O9 95.9(5)
C19 C20 C21 O9 -135.9(5)
O8 C20 C21 C22 -28.9(7)
C19 C20 C21 C22 99.3(6)
O9 C21 C22 O10 -57.8(6)
C20 C21 C22 O10 66.1(6)
O9 C21 C22 C23 177.5(4)
C20 C21 C22 C23 -58.6(7)
C24 N2 C23 C22 120.4(5)
C17 N2 C23 C22 -113.0(5)
O10 C22 C23 N2 -63.0(6)
C21 C22 C23 N2 63.5(7)
C23 N2 C24 C25 -165.6(5)
C17 N2 C24 C25 67.0(7)
N2 C24 C25 C26 175.7(6)
C24 C25 C26 C27 -179.2(6)
C25 C26 C27 C28 -178.7(7)
C26 C27 C28 C29 -179.9(7)
C27 C28 C29 C30 178.3(7)
C28 C29 C30 C31 178.1(7)
C29 C30 C31 C32 -179.5(7)
